data_4311418
loop_
_publ_author_name
'Lydia Karmazin'
'Marinella Mazzanti'
'Jean-Philippe Bezombes'
'Christelle Gateau'
'Jacques P\'ecaut'

_publ_section_title
;
 Comparative Structural Studies of Iodide Complexes of Uranium(III) and
 Lanthanide(III) with Hexadentate Tetrapodal Neutral N-Donor Ligands
;
_journal_name_full 'Inorganic Chemistry'
_journal_page_first 5147
_journal_page_last 5158
_journal_paper_doi 10.1021/ic049538m
_journal_volume 43
_journal_year 2004
_chemical_formula_sum 'C29 H35 I3 Lu N13'
_chemical_formula_weight 1121.37
_chemical_name_systematic
;
 ?
;
_space_group_IT_number 14
_symmetry_cell_setting monoclinic
_symmetry_space_group_name_Hall '-P 2yn'
_symmetry_space_group_name_H-M 'P 1 21/n 1'
_atom_sites_solution_hydrogens geom
_atom_sites_solution_primary direct
_atom_sites_solution_secondary difmap
_audit_creation_method SHELXL-97
_cell_angle_alpha 90.00
_cell_angle_beta 91.965(6)
_cell_angle_gamma 90.00
_cell_formula_units_Z 4
_cell_length_a 10.262(3)
_cell_length_b 19.748(6)
_cell_length_c 18.636(6)
_cell_measurement_temperature 193(2)
_cell_volume 3774(2)
_computing_cell_refinement 'Bruker SMART'
_computing_data_collection 'Bruker SMART'
_computing_data_reduction 'Bruker SHELXTL'
_computing_molecular_graphics 'Bruker SHELXTL'
_computing_publication_material 'Bruker SHELXTL'
_computing_structure_refinement 'SHELXL-97 (Sheldrick, 1997)'
_computing_structure_solution 'SHELXS-97 (Sheldrick, 1990)'
_diffrn_ambient_temperature 193(2)
_diffrn_measured_fraction_theta_full 0.812
_diffrn_measured_fraction_theta_max 0.812
_diffrn_measurement_device_type 'CCD area detector'
_diffrn_measurement_method 'phi and omega scans'
_diffrn_radiation_monochromator graphite
_diffrn_radiation_source 'fine-focus sealed tube'
_diffrn_radiation_type MoK\a
_diffrn_radiation_wavelength 0.71073
_diffrn_reflns_av_R_equivalents 0.0767
_diffrn_reflns_av_sigmaI/netI 0.1227
_diffrn_reflns_limit_h_max 13
_diffrn_reflns_limit_h_min -6
_diffrn_reflns_limit_k_max 23
_diffrn_reflns_limit_k_min -20
_diffrn_reflns_limit_l_max 24
_diffrn_reflns_limit_l_min -24
_diffrn_reflns_number 13584
_diffrn_reflns_theta_full 28.98
_diffrn_reflns_theta_max 28.98
_diffrn_reflns_theta_min 1.50
_exptl_absorpt_coefficient_mu 5.108
_exptl_absorpt_correction_type none
_exptl_crystal_density_diffrn 1.973
_exptl_crystal_density_method 'not measured'
_exptl_crystal_F_000 2120
_exptl_crystal_size_max 0.15
_exptl_crystal_size_mid 0.1
_exptl_crystal_size_min 0.02
_refine_diff_density_max 2.460
_refine_diff_density_min -2.396
_refine_diff_density_rms 0.277
_refine_ls_extinction_method none
_refine_ls_goodness_of_fit_ref 0.929
_refine_ls_hydrogen_treatment mixed
_refine_ls_matrix_type full
_refine_ls_number_parameters 433
_refine_ls_number_reflns 8119
_refine_ls_number_restraints 0
_refine_ls_restrained_S_all 0.929
_refine_ls_R_factor_all 0.1232
_refine_ls_R_factor_gt 0.0624
_refine_ls_shift/su_max 0.003
_refine_ls_shift/su_mean 0.000
_refine_ls_structure_factor_coef Fsqd
_refine_ls_weighting_details 'calc w=1/[\s^2^(Fo^2^)+(0.0791P)^2^+0.0000P] where P=(Fo^2^+2Fc^2^)/3'
_refine_ls_weighting_scheme calc
_refine_ls_wR_factor_gt 0.1390
_refine_ls_wR_factor_ref 0.1633
_reflns_number_gt 4456
_reflns_number_total 8119
_reflns_threshold_expression >2sigma(I)
_cod_data_source_file ic049538msi20040408_103455_08.cif
_cod_data_source_block struc_Lu(tpztn),8
_cod_depositor_comments
;
The following automatic conversions were performed:
'_symmetry_cell_setting' value 'Monoclinic' changed to 'monoclinic'
according to '/home/saulius/struct/CIF-dictionaries/cif_core.dic'
dictionary named 'cif_core.dic' version 2.4.1 from 2010-06-29.

Automatic conversion script
Id: cif_fix_enum 1527 2010-12-29 10:47:43Z saulius 
;
_cod_original_cell_volume 3774.6(19)
_cod_database_code 4311418

loop_
_symmetry_equiv_pos_as_xyz
'x, y, z'
'-x+1/2, y+1/2, -z+1/2'
'-x, -y, -z'
'x-1/2, -y-1/2, z-1/2'

loop_
_atom_site_label
_atom_site_type_symbol
_atom_site_fract_x
_atom_site_fract_y
_atom_site_fract_z
_atom_site_U_iso_or_equiv
_atom_site_adp_type
_atom_site_occupancy
_atom_site_symmetry_multiplicity
_atom_site_calc_flag
_atom_site_refinement_flags
_atom_site_disorder_assembly
_atom_site_disorder_group
Lu Lu 0.25739(4) 0.78296(2) 1.12981(2) 0.02269(14) Uani 1 1 d . . .
N2 N 0.1024(8) 0.8757(5) 1.1129(5) 0.030(2) Uani 1 1 d . . .
N1 N 0.4192(8) 0.8713(4) 1.1647(4) 0.025(2) Uani 1 1 d . . .
N6 N 0.1509(9) 0.8151(5) 1.2425(5) 0.029(2) Uani 1 1 d . . .
N5 N 0.0911(8) 0.7564(5) 1.0344(5) 0.030(2) Uani 1 1 d . . .
N4 N 0.4218(8) 0.7393(5) 1.2170(5) 0.027(2) Uani 1 1 d . . .
N3 N 0.3670(8) 0.8246(4) 1.0229(5) 0.026(2) Uani 1 1 d . . .
N10 N -0.0183(10) 0.8309(6) 1.3548(5) 0.043(3) Uani 1 1 d . . .
N9 N -0.0971(10) 0.7381(7) 0.9266(6) 0.052(3) Uani 1 1 d . . .
N8 N 0.6219(10) 0.6998(6) 1.3126(6) 0.042(3) Uani 1 1 d . . .
N7 N 0.5340(9) 0.8631(5) 0.9125(5) 0.040(3) Uani 1 1 d . . .
N11 N 0.1427(9) 0.6875(5) 1.1731(5) 0.029(2) Uani 1 1 d . . .
N12 N 0.3549(9) 0.6892(5) 1.0706(5) 0.032(2) Uani 1 1 d . . .
C16 C -0.0108(10) 0.8557(6) 1.1561(6) 0.028(3) Uani 1 1 d . . .
H16A H -0.0528 0.8150 1.1344 0.033 Uiso 1 1 calc R . .
H16B H -0.0758 0.8927 1.1553 0.033 Uiso 1 1 calc R . .
C17 C 0.0310(11) 0.8407(6) 1.2318(6) 0.031(3) Uani 1 1 d . . .
C18 C -0.0504(12) 0.8496(6) 1.2896(6) 0.037(3) Uani 1 1 d . . .
H18 H -0.1331 0.8703 1.2809 0.044 Uiso 1 1 calc R . .
C19 C 0.1008(11) 0.8063(6) 1.3649(6) 0.035(3) Uani 1 1 d . . .
H19 H 0.1290 0.7939 1.4122 0.042 Uiso 1 1 calc R . .
C20 C 0.1855(11) 0.7977(6) 1.3104(6) 0.032(3) Uani 1 1 d . . .
H20 H 0.2696 0.7793 1.3206 0.038 Uiso 1 1 calc R . .
C11 C 0.0535(11) 0.8779(6) 1.0353(6) 0.037(3) Uani 1 1 d . . .
H11A H -0.0263 0.9061 1.0315 0.045 Uiso 1 1 calc R . .
H11B H 0.1204 0.8992 1.0057 0.045 Uiso 1 1 calc R . .
C12 C 0.0237(10) 0.8084(6) 1.0073(6) 0.029(3) Uani 1 1 d . . .
C13 C -0.0723(12) 0.7979(8) 0.9545(6) 0.043(3) Uani 1 1 d . . .
H13 H -0.1223 0.8355 0.9378 0.052 Uiso 1 1 calc R . .
C14 C -0.0328(12) 0.6856(8) 0.9542(6) 0.043(3) Uani 1 1 d . . .
H14 H -0.0524 0.6414 0.9370 0.052 Uiso 1 1 calc R . .
C15 C 0.0633(12) 0.6941(7) 1.0081(7) 0.038(3) Uani 1 1 d . . .
H15 H 0.1096 0.6559 1.0265 0.045 Uiso 1 1 calc R . .
C6 C 0.4752(10) 0.8599(6) 1.2384(6) 0.031(3) Uani 1 1 d . . .
H6A H 0.5580 0.8853 1.2446 0.037 Uiso 1 1 calc R . .
H6B H 0.4139 0.8769 1.2741 0.037 Uiso 1 1 calc R . .
C7 C 0.4996(11) 0.7870(6) 1.2505(5) 0.031(3) Uani 1 1 d . . .
C8 C 0.6009(11) 0.7644(7) 1.2968(6) 0.035(3) Uani 1 1 d . . .
H8 H 0.6577 0.7973 1.3181 0.042 Uiso 1 1 calc R . .
C9 C 0.5443(13) 0.6551(7) 1.2793(6) 0.040(3) Uani 1 1 d . . .
H9 H 0.5576 0.6081 1.2880 0.048 Uiso 1 1 calc R . .
C10 C 0.4446(12) 0.6753(7) 1.2322(7) 0.040(3) Uani 1 1 d . . .
H10 H 0.3906 0.6417 1.2101 0.049 Uiso 1 1 calc R . .
C1 C 0.5278(10) 0.8567(6) 1.1147(6) 0.030(3) Uani 1 1 d . . .
H1A H 0.5952 0.8924 1.1204 0.036 Uiso 1 1 calc R . .
H1B H 0.5687 0.8129 1.1282 0.036 Uiso 1 1 calc R . .
C2 C 0.4816(10) 0.8537(5) 1.0377(6) 0.025(2) Uani 1 1 d . . .
C3 C 0.5637(12) 0.8727(6) 0.9829(6) 0.037(3) Uani 1 1 d . . .
H3 H 0.6448 0.8933 0.9958 0.044 Uiso 1 1 calc R . .
C4 C 0.4183(12) 0.8335(6) 0.8988(7) 0.040(3) Uani 1 1 d . . .
H4 H 0.3928 0.8246 0.8503 0.048 Uiso 1 1 calc R . .
C5 C 0.3343(12) 0.8153(6) 0.9519(6) 0.037(3) Uani 1 1 d . . .
H5 H 0.2521 0.7959 0.9388 0.044 Uiso 1 1 calc R . .
C23 C 0.1446(10) 0.9467(5) 1.1340(6) 0.027(3) Uani 1 1 d . . .
H23A H 0.0799 0.9791 1.1134 0.033 Uiso 1 1 calc R . .
H23B H 0.1429 0.9506 1.1869 0.033 Uiso 1 1 calc R . .
C22 C 0.2785(11) 0.9673(6) 1.1103(6) 0.034(3) Uani 1 1 d . . .
H22A H 0.2932 0.9472 1.0626 0.041 Uiso 1 1 calc R . .
H22B H 0.2808 1.0172 1.1050 0.041 Uiso 1 1 calc R . .
C21 C 0.3878(10) 0.9459(6) 1.1613(6) 0.031(3) Uani 1 1 d . . .
H21A H 0.3662 0.9611 1.2101 0.038 Uiso 1 1 calc R . .
H21B H 0.4676 0.9704 1.1480 0.038 Uiso 1 1 calc R . .
C31 C 0.0802(13) 0.6468(6) 1.1971(7) 0.040(3) Uani 1 1 d . . .
C32 C -0.0040(14) 0.5928(7) 1.2238(7) 0.054(4) Uani 1 1 d . . .
H32A H 0.0121 0.5509 1.1974 0.065 Uiso 1 1 calc R . .
H32B H -0.0955 0.6060 1.2166 0.065 Uiso 1 1 calc R . .
H32C H 0.0155 0.5856 1.2751 0.065 Uiso 1 1 calc R . .
C33 C 0.4103(13) 0.6468(7) 1.0465(6) 0.037(3) Uani 1 1 d . . .
C34 C 0.4800(12) 0.5908(6) 1.0129(6) 0.042(3) Uani 1 1 d . . .
H34A H 0.5084 0.5581 1.0499 0.051 Uiso 1 1 calc R . .
H34B H 0.5563 0.6085 0.9889 0.051 Uiso 1 1 calc R . .
H34C H 0.4218 0.5683 0.9776 0.051 Uiso 1 1 calc R . .
I1 I 0.27217(10) 0.48917(5) 1.14736(5) 0.0590(3) Uani 1 1 d . . .
I2 I -0.24891(8) 0.70511(5) 1.11138(5) 0.0501(3) Uani 1 1 d . . .
I3 I 0.23310(7) 0.98847(4) 0.89085(4) 0.0388(2) Uani 1 1 d . . .
N13 N 0.1785(18) 0.5771(9) 0.8821(11) 0.094(6) Uani 1 1 d . . .
C41 C 0.145(3) 0.5323(18) 0.908(2) 0.072(12) Uani 0.50 1 d P . .
C42 C 0.097(3) 0.4781(15) 0.960(2) 0.101(14) Uani 0.50 1 d P . .
H42A H 0.0318 0.4980 0.9911 0.152 Uiso 0.50 1 calc PR . .
H42B H 0.1706 0.4613 0.9898 0.152 Uiso 0.50 1 calc PR . .
H42C H 0.0575 0.4405 0.9327 0.152 Uiso 0.50 1 calc PR . .
C43 C 0.234(3) 0.5335(16) 0.8634(15) 0.046(7) Uani 0.50 1 d P . .
C44 C 0.327(2) 0.4850(12) 0.8300(15) 0.048(7) Uani 0.50 1 d P . .
H44A H 0.3738 0.5081 0.7920 0.072 Uiso 0.50 1 calc PR . .
H44B H 0.2786 0.4465 0.8094 0.072 Uiso 0.50 1 calc PR . .
H44C H 0.3903 0.4686 0.8667 0.072 Uiso 0.50 1 calc PR . .

loop_
_atom_site_aniso_label
_atom_site_aniso_U_11
_atom_site_aniso_U_22
_atom_site_aniso_U_33
_atom_site_aniso_U_23
_atom_site_aniso_U_13
_atom_site_aniso_U_12
Lu 0.0169(2) 0.0323(3) 0.0186(2) -0.0003(2) -0.00375(16) 0.0008(2)
N2 0.014(4) 0.046(7) 0.029(5) 0.006(4) -0.007(4) 0.010(4)
N1 0.020(5) 0.040(6) 0.015(5) -0.005(4) -0.001(4) -0.004(4)
N6 0.028(5) 0.041(6) 0.019(5) -0.001(4) 0.002(4) 0.004(4)
N5 0.027(5) 0.040(6) 0.021(5) -0.002(4) -0.005(4) -0.006(4)
N4 0.022(5) 0.033(6) 0.025(5) -0.001(4) -0.002(4) 0.006(4)
N3 0.021(5) 0.030(6) 0.026(5) -0.002(4) -0.005(4) 0.002(4)
N10 0.030(6) 0.066(8) 0.034(6) 0.007(5) 0.002(5) 0.001(5)
N9 0.033(6) 0.091(10) 0.031(6) -0.015(6) -0.011(5) -0.014(6)
N8 0.035(6) 0.053(8) 0.037(6) 0.007(5) -0.013(5) 0.007(5)
N7 0.028(5) 0.068(8) 0.023(6) -0.001(5) 0.008(4) -0.003(5)
N11 0.038(6) 0.024(6) 0.025(5) 0.004(4) -0.010(4) -0.003(5)
N12 0.026(5) 0.038(6) 0.030(6) -0.008(5) -0.002(4) -0.003(5)
C16 0.023(6) 0.038(7) 0.023(6) 0.007(5) -0.004(5) 0.002(5)
C17 0.021(6) 0.032(7) 0.039(7) 0.001(5) -0.010(5) -0.003(5)
C18 0.031(7) 0.047(8) 0.033(7) 0.011(6) 0.007(5) 0.014(6)
C19 0.031(6) 0.043(8) 0.030(7) 0.009(6) -0.007(5) 0.001(5)
C20 0.028(6) 0.038(8) 0.030(7) 0.003(5) -0.008(5) 0.005(5)
C11 0.025(6) 0.067(9) 0.019(6) 0.018(6) -0.010(5) 0.008(6)
C12 0.021(6) 0.047(8) 0.020(6) -0.003(5) -0.005(5) -0.003(5)
C13 0.034(7) 0.078(11) 0.017(6) 0.006(6) -0.009(5) -0.003(7)
C14 0.039(7) 0.067(10) 0.022(7) -0.008(6) -0.016(6) -0.009(7)
C15 0.032(7) 0.044(8) 0.038(7) -0.005(6) 0.002(6) 0.002(6)
C6 0.023(6) 0.049(8) 0.020(6) -0.004(5) -0.002(5) -0.004(5)
C7 0.033(6) 0.047(8) 0.014(6) 0.007(5) -0.001(5) 0.006(6)
C8 0.034(7) 0.054(9) 0.018(6) 0.001(5) -0.012(5) -0.003(6)
C9 0.049(8) 0.049(9) 0.023(7) 0.006(6) -0.002(6) 0.005(7)
C10 0.035(7) 0.046(9) 0.041(8) 0.013(6) 0.001(6) 0.012(6)
C1 0.025(6) 0.036(7) 0.030(7) -0.010(5) 0.003(5) -0.001(5)
C2 0.021(5) 0.029(7) 0.025(6) 0.003(5) -0.003(5) 0.014(5)
C3 0.034(7) 0.050(9) 0.027(7) -0.010(6) 0.003(5) -0.010(6)
C4 0.043(8) 0.048(9) 0.031(7) -0.012(6) 0.003(6) 0.006(6)
C5 0.035(7) 0.049(8) 0.025(7) -0.008(6) -0.002(5) -0.009(6)
C23 0.025(6) 0.026(7) 0.031(6) 0.005(5) -0.002(5) 0.004(5)
C22 0.039(7) 0.018(7) 0.046(8) -0.006(5) 0.002(6) 0.001(5)
C21 0.025(6) 0.044(8) 0.024(6) -0.004(5) -0.001(5) -0.002(5)
C31 0.047(8) 0.034(8) 0.040(8) 0.005(6) 0.001(6) 0.007(6)
C32 0.067(10) 0.058(10) 0.038(8) 0.003(7) 0.009(7) -0.004(8)
C33 0.048(8) 0.050(9) 0.013(6) 0.006(6) 0.003(5) -0.002(6)
C34 0.046(8) 0.045(8) 0.037(8) -0.002(6) 0.015(6) 0.009(6)
I1 0.0612(6) 0.0633(7) 0.0538(6) 0.0146(5) 0.0225(5) 0.0078(5)
I2 0.0307(5) 0.0502(6) 0.0703(7) 0.0008(5) 0.0130(5) 0.0022(4)
I3 0.0301(4) 0.0393(5) 0.0465(5) 0.0045(4) -0.0071(4) -0.0003(4)
N13 0.091(13) 0.075(13) 0.114(15) -0.020(12) -0.012(11) 0.002(11)
C41 0.039(19) 0.04(2) 0.14(4) -0.02(2) -0.03(2) 0.035(15)
C42 0.10(3) 0.04(2) 0.16(4) 0.03(2) -0.08(3) 0.015(18)
C43 0.034(15) 0.05(2) 0.052(19) 0.006(15) 0.001(13) -0.013(14)
C44 0.044(16) 0.037(17) 0.063(19) 0.006(14) -0.005(14) -0.007(13)

loop_
_atom_type_symbol
_atom_type_description
_atom_type_scat_dispersion_real
_atom_type_scat_dispersion_imag
_atom_type_scat_source
C C 0.0033 0.0016 'International Tables Vol C Tables 4.2.6.8 and 6.1.1.4'
H H 0.0000 0.0000 'International Tables Vol C Tables 4.2.6.8 and 6.1.1.4'
N N 0.0061 0.0033 'International Tables Vol C Tables 4.2.6.8 and 6.1.1.4'
I I -0.4742 1.8119 'International Tables Vol C Tables 4.2.6.8 and 6.1.1.4'
Lu Lu -0.4720 5.8584 'International Tables Vol C Tables 4.2.6.8 and 6.1.1.4'

loop_
_geom_angle_atom_site_label_1
_geom_angle_atom_site_label_2
_geom_angle_atom_site_label_3
_geom_angle
_geom_angle_site_symmetry_1
_geom_angle_site_symmetry_3
_geom_angle_publ_flag
N11 Lu N12 76.3(3) . . ?
N11 Lu N2 108.1(3) . . ?
N12 Lu N2 143.4(3) . . ?
N11 Lu N4 80.5(3) . . ?
N12 Lu N4 75.2(3) . . ?
N2 Lu N4 141.1(3) . . ?
N11 Lu N3 141.7(3) . . ?
N12 Lu N3 71.0(3) . . ?
N2 Lu N3 87.6(3) . . ?
N4 Lu N3 109.3(3) . . ?
N11 Lu N5 74.9(3) . . ?
N12 Lu N5 78.1(3) . . ?
N2 Lu N5 68.7(3) . . ?
N4 Lu N5 147.2(3) . . ?
N3 Lu N5 79.2(3) . . ?
N11 Lu N1 143.5(3) . . ?
N12 Lu N1 112.2(3) . . ?
N2 Lu N1 86.2(3) . . ?
N4 Lu N1 68.6(3) . . ?
N3 Lu N1 69.9(3) . . ?
N5 Lu N1 140.9(3) . . ?
N11 Lu N6 71.2(3) . . ?
N12 Lu N6 142.3(3) . . ?
N2 Lu N6 67.3(3) . . ?
N4 Lu N6 80.9(3) . . ?
N3 Lu N6 145.6(3) . . ?
N5 Lu N6 110.4(3) . . ?
N1 Lu N6 84.8(3) . . ?
C16 N2 C11 106.5(8) . . ?
C16 N2 C23 109.1(8) . . ?
C11 N2 C23 107.7(9) . . ?
C16 N2 Lu 104.3(6) . . ?
C11 N2 Lu 109.8(7) . . ?
C23 N2 Lu 118.8(6) . . ?
C6 N1 C1 105.7(8) . . ?
C6 N1 C21 105.2(8) . . ?
C1 N1 C21 108.8(8) . . ?
C6 N1 Lu 111.7(6) . . ?
C1 N1 Lu 101.9(6) . . ?
C21 N1 Lu 122.4(6) . . ?
C17 N6 C20 116.6(9) . . ?
C17 N6 Lu 113.6(7) . . ?
C20 N6 Lu 128.3(7) . . ?
C12 N5 C15 117.8(10) . . ?
C12 N5 Lu 116.5(7) . . ?
C15 N5 Lu 125.8(8) . . ?
C10 N4 C7 117.7(10) . . ?
C10 N4 Lu 126.3(8) . . ?
C7 N4 Lu 115.9(7) . . ?
C2 N3 C5 116.5(9) . . ?
C2 N3 Lu 113.6(7) . . ?
C5 N3 Lu 129.4(7) . . ?
C18 N10 C19 116.1(10) . . ?
C13 N9 C14 117.6(11) . . ?
C8 N8 C9 116.5(11) . . ?
C4 N7 C3 114.5(10) . . ?
C31 N11 Lu 172.9(10) . . ?
C33 N12 Lu 173.8(10) . . ?
N2 C16 C17 111.1(9) . . ?
N6 C17 C18 120.3(10) . . ?
N6 C17 C16 116.7(10) . . ?
C18 C17 C16 123.0(10) . . ?
N10 C18 C17 123.0(11) . . ?
N10 C19 C20 123.1(11) . . ?
N6 C20 C19 120.8(10) . . ?
C12 C11 N2 111.4(9) . . ?
N5 C12 C13 120.2(12) . . ?
N5 C12 C11 118.6(9) . . ?
C13 C12 C11 121.2(11) . . ?
N9 C13 C12 122.8(13) . . ?
N9 C14 C15 121.2(13) . . ?
N5 C15 C14 120.4(12) . . ?
C7 C6 N1 110.3(9) . . ?
N4 C7 C8 118.1(11) . . ?
N4 C7 C6 120.4(9) . . ?
C8 C7 C6 121.5(11) . . ?
N8 C8 C7 123.6(12) . . ?
N8 C9 C10 121.5(13) . . ?
N4 C10 C9 122.4(13) . . ?
C2 C1 N1 112.5(9) . . ?
N3 C2 C3 121.0(10) . . ?
N3 C2 C1 117.7(9) . . ?
C3 C2 C1 120.7(10) . . ?
N7 C3 C2 123.5(11) . . ?
N7 C4 C5 123.2(11) . . ?
N3 C5 C4 121.3(11) . . ?
C22 C23 N2 115.3(9) . . ?
C21 C22 C23 113.9(10) . . ?
C22 C21 N1 117.0(9) . . ?
N11 C31 C32 176.4(15) . . ?
N12 C33 C34 178.2(14) . . ?
C41 N13 C43 71(3) . . ?
N13 C41 C43 56(3) . . ?
N13 C41 C42 167(4) . . ?
C43 C41 C42 133(3) . . ?
N13 C43 C41 53(2) . . ?
N13 C43 C44 168(3) . . ?
C41 C43 C44 138(3) . . ?

loop_
_geom_bond_atom_site_label_1
_geom_bond_atom_site_label_2
_geom_bond_distance
_geom_bond_site_symmetry_2
_geom_bond_publ_flag
Lu N11 2.377(9) . ?
Lu N12 2.392(10) . ?
Lu N2 2.439(8) . ?
Lu N4 2.458(9) . ?
Lu N3 2.463(9) . ?
Lu N5 2.478(9) . ?
Lu N1 2.480(8) . ?
Lu N6 2.483(8) . ?
N2 C16 1.489(13) . ?
N2 C11 1.515(13) . ?
N2 C23 1.514(14) . ?
N1 C6 1.487(13) . ?
N1 C1 1.505(12) . ?
N1 C21 1.510(14) . ?
N6 C17 1.339(13) . ?
N6 C20 1.347(13) . ?
N5 C12 1.329(14) . ?
N5 C15 1.350(14) . ?
N4 C10 1.314(14) . ?
N4 C7 1.370(14) . ?
N3 C2 1.330(13) . ?
N3 C5 1.366(14) . ?
N10 C18 1.302(15) . ?
N10 C19 1.324(14) . ?
N9 C13 1.311(16) . ?
N9 C14 1.324(17) . ?
N8 C8 1.325(15) . ?
N8 C9 1.329(16) . ?
N7 C4 1.340(15) . ?
N7 C3 1.350(14) . ?
N11 C31 1.131(14) . ?
N12 C33 1.116(14) . ?
C16 C17 1.491(15) . ?
C17 C18 1.396(15) . ?
C19 C20 1.370(15) . ?
C11 C12 1.497(16) . ?
C12 C13 1.384(15) . ?
C14 C15 1.393(16) . ?
C6 C7 1.479(15) . ?
C7 C8 1.400(15) . ?
C9 C10 1.384(17) . ?
C1 C2 1.497(15) . ?
C2 C3 1.398(15) . ?
C4 C5 1.382(16) . ?
C23 C22 1.513(14) . ?
C22 C21 1.505(15) . ?
C31 C32 1.469(17) . ?
C33 C34 1.469(16) . ?
N13 C41 1.07(4) . ?
N13 C43 1.10(3) . ?
C41 C43 1.26(5) . ?
C41 C42 1.54(5) . ?
C43 C44 1.50(4) . ?

loop_
_geom_hbond_atom_site_label_D
_geom_hbond_atom_site_label_H
_geom_hbond_atom_site_label_A
_geom_hbond_distance_DH
_geom_hbond_distance_HA
_geom_hbond_distance_DA
_geom_hbond_angle_DHA
_geom_hbond_site_symmetry_A
C32 H32A I1 0.98 3.11 3.811(14) 130.0 .
C42 H42B I1 0.98 3.13 3.88(4) 134.0 .
C16 H16A I2 0.99 2.98 3.920(11) 158.6 .
C1 H1B I2 0.99 2.86 3.772(11) 153.6 1_655
C16 H16B I3 0.99 2.96 3.912(11) 162.0 3_577
C1 H1A I3 0.99 2.95 3.924(11) 167.4 3_677
C11 H11B I3 0.99 3.03 3.969(11) 158.4 .
